data_7242520
loop_
_publ_author_name
'Khan, Misbha Rafiq'
'Niu, Xiaoge'
'Chen, Tianling'
'Liu, Yan'
'Liu, Zhongyi'
'Liu, Bin'
'Zhang, Yuxia'
'Li, Jinpeng'

_publ_section_title
;
 Structural diversity and magnetic properties of six ferrocenyl
 monocarboxylate Mn(ii), Ni(ii) and Co(ii) complexes with 1D aqua,
 carboxyl or dinuclear hydroxyl bridges
;
_journal_issue 17
_journal_name_full CrystEngComm
_journal_page_first 3185
_journal_page_last 3195
_journal_paper_doi 10.1039/D1CE00189B
_journal_volume 23
_journal_year 2021
_chemical_formula_sum 'C60 H46 Cl2 Co2 F4 Fe2 N12 O6'
_chemical_formula_weight 1407.55
_space_group_crystal_system triclinic
_space_group_IT_number 2
_space_group_name_Hall '-P 1'
_space_group_name_H-M_alt 'P -1'
_atom_sites_solution_hydrogens mixed
_atom_sites_solution_primary 0
_atom_sites_solution_secondary 0
_audit_block_doi 10.5517/ccdc.csd.cc271nts
_audit_creation_method SHELXL-2014/7
_audit_update_record
;
2021-01-19 deposited with the CCDC.	2021-03-24 downloaded from the CCDC.
;
_cell_angle_alpha 96.99(3)
_cell_angle_beta 94.89(3)
_cell_angle_gamma 92.12(3)
_cell_formula_units_Z 1
_cell_length_a 10.349(2)
_cell_length_b 11.287(2)
_cell_length_c 13.426(3)
_cell_measurement_reflns_used 4766
_cell_measurement_temperature 293(2)
_cell_measurement_theta_max 30.6767
_cell_measurement_theta_min 2.2285
_cell_volume 1549.2(5)
_computing_cell_refinement 'CrystalClear (Rigaku/MSC Inc., 2006)'
_computing_data_collection 'CrystalClear (Rigaku/MSC Inc., 2006)'
_computing_data_reduction 'CrystalClear (Rigaku/MSC Inc., 2006)'
_computing_structure_refinement 'SHELXL-2014/7 (Sheldrick, 2014)'
_diffrn_ambient_temperature 293(2)
_diffrn_detector_area_resol_mean 28.5714
_diffrn_measured_fraction_theta_full 0.995
_diffrn_measured_fraction_theta_max 0.995
_diffrn_measurement_device_type Saturn724
_diffrn_measurement_method dtprofit.ref
_diffrn_radiation_type MoK\a
_diffrn_radiation_wavelength 0.71073
_diffrn_reflns_av_R_equivalents 0.0528
_diffrn_reflns_av_unetI/netI 0.0607
_diffrn_reflns_Laue_measured_fraction_full 0.995
_diffrn_reflns_Laue_measured_fraction_max 0.995
_diffrn_reflns_limit_h_max 12
_diffrn_reflns_limit_h_min -12
_diffrn_reflns_limit_k_max 13
_diffrn_reflns_limit_k_min -13
_diffrn_reflns_limit_l_max 15
_diffrn_reflns_limit_l_min -15
_diffrn_reflns_number 14784
_diffrn_reflns_point_group_measured_fraction_full 0.995
_diffrn_reflns_point_group_measured_fraction_max 0.995
_diffrn_reflns_theta_full 25.000
_diffrn_reflns_theta_max 25.000
_diffrn_reflns_theta_min 1.977
_exptl_absorpt_coefficient_mu 1.143
_exptl_absorpt_correction_T_max 1.0000
_exptl_absorpt_correction_T_min 0.8245
_exptl_absorpt_correction_type multi-scan
_exptl_crystal_colour jacinth
_exptl_crystal_density_diffrn 1.509
_exptl_crystal_description Prism
_exptl_crystal_F_000 714
_exptl_crystal_size_max 0.200
_exptl_crystal_size_mid 0.200
_exptl_crystal_size_min 0.200
_exptl_transmission_factor_max 0
_exptl_transmission_factor_min 0
_refine_diff_density_max 0.321
_refine_diff_density_min -0.387
_refine_diff_density_rms 0.071
_refine_ls_extinction_method none
_refine_ls_goodness_of_fit_ref 0.895
_refine_ls_hydrogen_treatment mixed
_refine_ls_matrix_type full
_refine_ls_number_parameters 417
_refine_ls_number_reflns 5427
_refine_ls_number_restraints 40
_refine_ls_restrained_S_all 0.896
_refine_ls_R_factor_all 0.0730
_refine_ls_R_factor_gt 0.0610
_refine_ls_shift/su_max 0.001
_refine_ls_shift/su_mean 0.000
_refine_ls_structure_factor_coef Fsqd
_refine_ls_weighting_details 'w=1/[\s^2^(Fo^2^)+(0.1050P)^2^+2.9739P] where P=(Fo^2^+2Fc^2^)/3'
_refine_ls_weighting_scheme calc
_refine_ls_wR_factor_gt 0.1628
_refine_ls_wR_factor_ref 0.1758
_reflns_Friedel_coverage 0.000
_reflns_number_gt 4554
_reflns_number_total 5427
_reflns_threshold_expression 'I > 2\s(I)'
_cod_data_source_file d1ce00189b2.cif
_cod_data_source_block 4
_cod_depositor_comments
;
The following automatic conversions were performed:

data item '_exptl_absorpt_correction_type' value 'Multi-scan' was
changed to 'multi-scan' in accordance with the
/home/data/users/saulius/crontab/automatic-downloads/rss-feeds/RSC/lib/dictionaries/cif_core.dic
dictionary named 'cif_core.dic' version 2.4.2 last updated on
2011-04-26.

Automatic conversion script
Id: cif_fix_values 7556 2019-12-06 15:28:31Z antanas 

 Adding full bibliography for 7242515--7242520.cif.
;
_cod_database_code 7242520
_shelx_shelxl_version_number 2014/7
_shelx_space_group_comment
;
The symmetry employed for this shelxl refinement is uniquely defined
by the following loop, which should always be used as a source of
symmetry information in preference to the above space-group names.
They are only intended as comments.
;
_shelx_estimated_absorpt_t_min 0.804
_shelx_estimated_absorpt_t_max 0.804
_exptl_absorpt_special_details 0

loop_
_space_group_symop_operation_xyz
'x, y, z'
'-x, -y, -z'

loop_
_atom_site_label
_atom_site_type_symbol
_atom_site_fract_x
_atom_site_fract_y
_atom_site_fract_z
_atom_site_U_iso_or_equiv
_atom_site_adp_type
_atom_site_occupancy
_atom_site_site_symmetry_order
_atom_site_calc_flag
_atom_site_refinement_flags_posn
_atom_site_refinement_flags_adp
_atom_site_refinement_flags_occupancy
_atom_site_disorder_assembly
_atom_site_disorder_group
N4 N 0.6651(4) 0.6544(4) -0.0836(3) 0.0447(10) Uani 1 1 d . . . . .
C41 C 0.7433(5) 0.7431(4) -0.0325(4) 0.0492(13) Uani 1 1 d . . . . .
N6 N 0.8720(4) 0.7236(4) -0.0358(3) 0.0559(12) Uani 1 1 d . . . . .
C40 C 0.8721(5) 0.6184(5) -0.0911(4) 0.0498(13) Uani 1 1 d . . . . .
N5 N 0.7508(4) 0.5740(3) -0.1205(3) 0.0402(9) Uani 1 1 d . . . . .
C39 C 0.7058(4) 0.4639(4) -0.1867(3) 0.0392(10) Uani 1 1 d . . . . .
Co1 Co 0.53051(6) 0.40899(5) 0.07807(4) 0.0342(2) Uani 1 1 d . . . . .
Fe1 Fe 1.00590(7) 0.84752(6) 0.67975(5) 0.0442(2) Uani 1 1 d . . . . .
Cl1 Cl 0.93786(13) 0.65467(14) 0.19281(10) 0.0575(4) Uani 1 1 d . . . . .
F1 F 0.3690(4) 0.0112(3) -0.4140(3) 0.0760(11) Uani 1 1 d . . . . .
F2 F 0.7591(3) 0.2260(3) -0.2880(3) 0.0744(11) Uani 1 1 d . . . . .
O1 O 0.7215(3) 0.4864(3) 0.1380(2) 0.0449(8) Uani 1 1 d . . . . .
O2 O 0.5767(3) 0.4490(3) 0.2417(2) 0.0451(8) Uani 1 1 d . . . . .
O5 O 0.5530(3) 0.4255(3) -0.0660(2) 0.0347(7) Uani 1 1 d . . . . .
N1 N 0.6082(4) 0.2357(3) 0.0565(3) 0.0385(9) Uani 1 1 d . . . . .
N2 N 0.7009(4) 0.2192(4) -0.0104(3) 0.0441(10) Uani 1 1 d . . . . .
N3 N 0.6657(6) 0.0439(4) 0.0422(4) 0.0688(14) Uani 1 1 d . . . . .
C1 C 0.6874(4) 0.4928(4) 0.2263(3) 0.0374(10) Uani 1 1 d . . . . .
C2 C 0.7759(4) 0.5514(4) 0.3151(3) 0.0371(10) Uani 1 1 d . . . . .
C3 C 0.8896(4) 0.6205(4) 0.3085(3) 0.0370(10) Uani 1 1 d . . . . .
C4 C 0.9698(5) 0.6678(4) 0.3934(4) 0.0409(11) Uani 1 1 d . . . . .
H4 H 1.0456 0.7110 0.3857 0.050(15) Uiso 1 1 d R . . . .
C5 C 0.9380(5) 0.6511(4) 0.4899(4) 0.0410(11) Uani 1 1 d . . . . .
C6 C 0.8220(5) 0.5839(5) 0.4978(4) 0.0527(14) Uani 1 1 d . . . . .
H6 H 0.7977 0.5709 0.5603 0.08(2) Uiso 1 1 d R . . . .
C7 C 0.7438(5) 0.5366(5) 0.4121(4) 0.0501(13) Uani 1 1 d . . . . .
H7 H 0.6673 0.4941 0.4189 0.10(2) Uiso 1 1 d R . . . .
C15 C 1.0256(5) 0.6968(4) 0.5801(4) 0.0419(11) Uani 1 1 d . . . . .
C16 C 1.1370(5) 0.7779(5) 0.5852(4) 0.0503(13) Uani 1 1 d . . . . .
H16 H 1.1678 0.8138 0.5282 0.075(19) Uiso 1 1 d R . . . .
C17 C 1.1941(5) 0.7969(5) 0.6860(4) 0.0572(14) Uani 1 1 d . . . . .
H17 H 1.2710 0.8489 0.7102 0.054(15) Uiso 1 1 d R . . . .
C18 C 1.1198(6) 0.7289(5) 0.7447(4) 0.0563(14) Uani 1 1 d . . . . .
H18 H 1.1376 0.7268 0.8173 0.057(16) Uiso 1 1 d R . . . .
C19 C 1.0152(5) 0.6668(5) 0.6808(4) 0.0491(12) Uani 1 1 d . . . . .
H19 H 0.9487 0.6134 0.7017 0.056(16) Uiso 1 1 d R . . . .
C20 C 1.0051(8) 1.0168(6) 0.7555(6) 0.083(2) Uani 1 1 d . U . . .
H20A H 1.0803 1.0604 0.7944 0.100 Uiso 1 1 calc R U . . .
C21 C 0.9181(7) 0.9396(6) 0.7933(6) 0.0783(19) Uani 1 1 d . U . . .
H21 H 0.9223 0.9214 0.8629 0.07(2) Uiso 1 1 d R . . . .
C22 C 0.8259(7) 0.8927(7) 0.7142(7) 0.085(2) Uani 1 1 d . U . . .
H22A H 0.7518 0.8376 0.7188 0.102 Uiso 1 1 calc R U . . .
C23 C 0.8587(8) 0.9441(8) 0.6258(7) 0.096(2) Uani 1 1 d . U . . .
H23A H 0.8115 0.9289 0.5587 0.116 Uiso 1 1 calc R U . . .
C24 C 0.9698(9) 1.0202(6) 0.6529(7) 0.091(2) Uani 1 1 d . U . . .
H24 H 1.0155 1.0658 0.6080 0.12(3) Uiso 1 1 d R . . . .
C35 C 0.5918(5) 0.1279(5) 0.0850(4) 0.0504(13) Uani 1 1 d . . . . .
H35 H 0.5340 0.1123 0.1316 0.052(15) Uiso 1 1 d R . . . .
C36 C 0.7321(6) 0.1044(5) -0.0171(5) 0.0617(16) Uani 1 1 d . . . . .
H36 H 0.7926 0.0709 -0.0581 0.09(2) Uiso 1 1 d R . . . .
C37 C 0.7498(4) 0.3160(4) -0.0624(4) 0.0419(11) Uani 1 1 d . . . . .
H37A H 0.8156 0.2866 -0.1050 0.063(17) Uiso 1 1 d R . . . .
H37B H 0.7903 0.3787 -0.0125 0.042(13) Uiso 1 1 d R . . . .
C38 C 0.6407(4) 0.3695(4) -0.1277(3) 0.0340(10) Uani 1 1 d . . . . .
H39A H 0.7790 0.4297 -0.2182 0.055(15) Uiso 1 1 d R . . . .
H39B H 0.6436 0.4835 -0.2400 0.034(12) Uiso 1 1 d R . . . .
H40 H 0.9470 0.5805 -0.1076 0.061(17) Uiso 1 1 d R . . . .
H51 H 0.7117 0.8178 -0.0076 0.051(15) Uiso 1 1 d R . . . .
C42 C 0.5695(4) 0.2711(4) -0.2053(3) 0.0364(10) Uani 1 1 d . . . . .
C43 C 0.4376(5) 0.2437(4) -0.2021(4) 0.0426(11) Uani 1 1 d . . . . .
H43 H 0.3939 0.2850 -0.1525 0.024(10) Uiso 1 1 d R . . . .
C44 C 0.3700(5) 0.1567(5) -0.2707(4) 0.0528(13) Uani 1 1 d . . . . .
H44 H 0.2819 0.1407 -0.2676 0.067(18) Uiso 1 1 d R . . . .
C45 C 0.4359(6) 0.0957(5) -0.3440(4) 0.0522(13) Uani 1 1 d . . . . .
C46 C 0.5662(6) 0.1163(5) -0.3511(4) 0.0556(14) Uani 1 1 d . . . . .
H46 H 0.6100 0.0740 -0.4004 0.042(13) Uiso 1 1 d R . . . .
C47 C 0.6287(5) 0.2047(5) -0.2811(4) 0.0479(12) Uani 1 1 d . . . . .

loop_
_atom_site_aniso_label
_atom_site_aniso_U_11
_atom_site_aniso_U_22
_atom_site_aniso_U_33
_atom_site_aniso_U_23
_atom_site_aniso_U_13
_atom_site_aniso_U_12
N4 0.052(2) 0.040(2) 0.040(2) -0.0010(18) 0.0016(19) -0.0071(19)
C41 0.060(3) 0.037(3) 0.048(3) -0.003(2) 0.009(3) -0.019(2)
N6 0.051(3) 0.057(3) 0.054(3) -0.001(2) 0.001(2) -0.024(2)
C40 0.041(3) 0.055(3) 0.051(3) 0.006(3) 0.002(2) -0.016(2)
N5 0.041(2) 0.041(2) 0.038(2) 0.0030(18) 0.0072(17) -0.0070(18)
C39 0.039(2) 0.044(3) 0.033(2) -0.001(2) 0.004(2) -0.005(2)
Co1 0.0366(3) 0.0344(4) 0.0298(3) -0.0001(3) 0.0006(3) -0.0032(3)
Fe1 0.0443(4) 0.0417(4) 0.0444(4) -0.0004(3) 0.0007(3) 0.0002(3)
Cl1 0.0554(8) 0.0763(9) 0.0388(7) 0.0057(6) 0.0055(6) -0.0203(7)
F1 0.075(2) 0.071(2) 0.069(2) -0.0288(19) -0.0036(19) -0.0196(18)
F2 0.0420(17) 0.091(2) 0.081(2) -0.037(2) 0.0222(17) -0.0130(16)
O1 0.0479(19) 0.0493(19) 0.0339(18) -0.0044(15) 0.0016(15) -0.0074(15)
O2 0.0413(18) 0.052(2) 0.0388(18) 0.0030(15) -0.0047(15) -0.0099(15)
O5 0.0337(16) 0.0340(16) 0.0359(16) 0.0011(13) 0.0050(13) 0.0023(13)
N1 0.043(2) 0.033(2) 0.040(2) 0.0025(17) 0.0026(17) 0.0015(17)
N2 0.044(2) 0.042(2) 0.044(2) 0.0006(19) -0.0013(18) 0.0047(18)
N3 0.086(4) 0.044(3) 0.078(4) 0.013(3) 0.009(3) 0.006(3)
C1 0.035(2) 0.036(2) 0.037(2) -0.004(2) -0.006(2) -0.0003(19)
C2 0.038(2) 0.040(2) 0.031(2) 0.0006(19) -0.0008(19) -0.004(2)
C3 0.035(2) 0.041(2) 0.034(2) 0.000(2) 0.0031(19) 0.0010(19)
C4 0.037(2) 0.045(3) 0.038(3) 0.001(2) -0.002(2) -0.007(2)
C5 0.040(2) 0.043(3) 0.037(2) -0.003(2) 0.000(2) 0.000(2)
C6 0.052(3) 0.070(4) 0.033(3) -0.001(2) 0.006(2) -0.018(3)
C7 0.044(3) 0.062(3) 0.043(3) 0.002(2) 0.006(2) -0.015(2)
C15 0.040(3) 0.045(3) 0.038(2) -0.001(2) -0.004(2) 0.000(2)
C16 0.037(3) 0.063(3) 0.047(3) -0.006(3) 0.000(2) -0.001(2)
C17 0.040(3) 0.072(4) 0.052(3) -0.011(3) -0.010(2) -0.001(3)
C18 0.062(3) 0.057(3) 0.044(3) -0.003(3) -0.017(3) 0.012(3)
C19 0.052(3) 0.049(3) 0.044(3) 0.002(2) -0.002(2) 0.000(2)
C20 0.100(5) 0.049(3) 0.095(5) -0.015(4) 0.021(4) -0.005(3)
C21 0.092(5) 0.063(4) 0.084(5) 0.002(4) 0.036(4) 0.016(4)
C22 0.058(4) 0.074(4) 0.126(6) 0.003(4) 0.022(4) 0.017(3)
C23 0.099(5) 0.094(5) 0.097(5) 0.012(4) -0.009(4) 0.064(4)
C24 0.118(6) 0.058(4) 0.109(6) 0.033(4) 0.032(5) 0.027(4)
C35 0.056(3) 0.046(3) 0.047(3) 0.002(2) 0.000(3) 0.000(2)
C36 0.072(4) 0.043(3) 0.068(4) -0.004(3) 0.002(3) 0.023(3)
C37 0.033(2) 0.050(3) 0.041(3) 0.003(2) 0.003(2) -0.001(2)
C38 0.033(2) 0.035(2) 0.033(2) -0.0027(19) 0.0057(19) 0.0017(18)
C42 0.041(2) 0.037(2) 0.029(2) -0.0029(19) 0.0023(19) -0.001(2)
C43 0.038(2) 0.047(3) 0.042(3) -0.002(2) 0.012(2) -0.003(2)
C44 0.046(3) 0.056(3) 0.051(3) -0.011(3) 0.001(2) -0.013(2)
C45 0.061(3) 0.045(3) 0.043(3) -0.012(2) -0.007(3) -0.011(2)
C46 0.061(3) 0.051(3) 0.050(3) -0.018(3) 0.012(3) -0.003(3)
C47 0.041(3) 0.050(3) 0.048(3) -0.010(2) 0.002(2) -0.006(2)

loop_
_atom_type_symbol
_atom_type_description
_atom_type_scat_dispersion_real
_atom_type_scat_dispersion_imag
_atom_type_scat_source
C C 0.0033 0.0016 'International Tables Vol C Tables 4.2.6.8 and 6.1.1.4'
H H 0.0000 0.0000 'International Tables Vol C Tables 4.2.6.8 and 6.1.1.4'
Cl Cl 0.1484 0.1585 'International Tables Vol C Tables 4.2.6.8 and 6.1.1.4'
Co Co 0.3494 0.9721 'International Tables Vol C Tables 4.2.6.8 and 6.1.1.4'
F F 0.0171 0.0103 'International Tables Vol C Tables 4.2.6.8 and 6.1.1.4'
Fe Fe 0.3463 0.8444 'International Tables Vol C Tables 4.2.6.8 and 6.1.1.4'
N N 0.0061 0.0033 'International Tables Vol C Tables 4.2.6.8 and 6.1.1.4'
O O 0.0106 0.0060 'International Tables Vol C Tables 4.2.6.8 and 6.1.1.4'

loop_
_geom_angle_atom_site_label_1
_geom_angle_atom_site_label_2
_geom_angle_atom_site_label_3
_geom_angle
_geom_angle_site_symmetry_1
_geom_angle_site_symmetry_3
_geom_angle_publ_flag
C41 N4 N5 103.1(4) . . ?
C41 N4 Co1 135.4(4) . 2_665 ?
N5 N4 Co1 117.6(3) . 2_665 ?
N4 C41 N6 113.6(5) . . ?
N4 C41 H51 122.3 . . ?
N6 C41 H51 123.2 . . ?
C40 N6 C41 103.3(4) . . ?
N6 C40 N5 111.5(5) . . ?
N6 C40 H40 123.9 . . ?
N5 C40 H40 124.7 . . ?
C40 N5 N4 108.6(4) . . ?
C40 N5 C39 129.8(4) . . ?
N4 N5 C39 121.5(4) . . ?
N5 C39 C38 112.1(3) . . ?
N5 C39 H39A 109.1 . . ?
C38 C39 H39A 109.5 . . ?
N5 C39 H39B 109.3 . . ?
C38 C39 H39B 109.1 . . ?
H39A C39 H39B 107.7 . . ?
O5 Co1 O5 79.68(13) . 2_665 ?
O5 Co1 N4 106.83(14) . 2_665 ?
O5 Co1 N4 84.05(14) 2_665 2_665 ?
O5 Co1 N1 88.93(14) . . ?
O5 Co1 N1 167.92(13) 2_665 . ?
N4 Co1 N1 95.51(15) 2_665 . ?
O5 Co1 O1 96.02(12) . . ?
O5 Co1 O1 94.93(13) 2_665 . ?
N4 Co1 O1 156.49(14) 2_665 . ?
N1 Co1 O1 90.24(14) . . ?
O5 Co1 O2 154.79(13) . . ?
O5 Co1 O2 93.29(13) 2_665 . ?
N4 Co1 O2 96.35(14) 2_665 . ?
N1 Co1 O2 98.76(14) . . ?
O1 Co1 O2 60.21(12) . . ?
C22 Fe1 C21 40.4(3) . . ?
C22 Fe1 C23 41.6(3) . . ?
C21 Fe1 C23 68.3(3) . . ?
C22 Fe1 C18 126.8(3) . . ?
C21 Fe1 C18 106.4(3) . . ?
C23 Fe1 C18 167.0(3) . . ?
C22 Fe1 C19 107.4(3) . . ?
C21 Fe1 C19 117.0(3) . . ?
C23 Fe1 C19 129.8(3) . . ?
C18 Fe1 C19 40.9(2) . . ?
C22 Fe1 C17 164.3(3) . . ?
C21 Fe1 C17 126.5(3) . . ?
C23 Fe1 C17 152.1(3) . . ?
C18 Fe1 C17 40.6(2) . . ?
C19 Fe1 C17 68.7(2) . . ?
C22 Fe1 C20 67.6(3) . . ?
C21 Fe1 C20 40.0(3) . . ?
C23 Fe1 C20 67.1(3) . . ?
C18 Fe1 C20 117.0(3) . . ?
C19 Fe1 C20 150.3(3) . . ?
C17 Fe1 C20 107.7(3) . . ?
C22 Fe1 C16 153.9(3) . . ?
C21 Fe1 C16 164.9(3) . . ?
C23 Fe1 C16 119.9(3) . . ?
C18 Fe1 C16 68.3(2) . . ?
C19 Fe1 C16 68.8(2) . . ?
C17 Fe1 C16 40.5(2) . . ?
C20 Fe1 C16 128.6(3) . . ?
C22 Fe1 C15 119.1(3) . . ?
C21 Fe1 C15 152.0(3) . . ?
C23 Fe1 C15 109.9(3) . . ?
C18 Fe1 C15 68.9(2) . . ?
C19 Fe1 C15 41.19(19) . . ?
C17 Fe1 C15 68.7(2) . . ?
C20 Fe1 C15 167.2(3) . . ?
C16 Fe1 C15 40.9(2) . . ?
C22 Fe1 C24 68.5(3) . . ?
C21 Fe1 C24 67.6(3) . . ?
C23 Fe1 C24 40.0(3) . . ?
C18 Fe1 C24 150.4(3) . . ?
C19 Fe1 C24 168.2(3) . . ?
C17 Fe1 C24 118.2(3) . . ?
C20 Fe1 C24 39.7(3) . . ?
C16 Fe1 C24 109.6(3) . . ?
C15 Fe1 C24 130.1(3) . . ?
C1 O1 Co1 90.4(3) . . ?
C1 O2 Co1 89.2(3) . . ?
C38 O5 Co1 128.3(3) . . ?
C38 O5 Co1 127.4(3) . 2_665 ?
Co1 O5 Co1 100.32(13) . 2_665 ?
C35 N1 N2 102.9(4) . . ?
C35 N1 Co1 139.9(4) . . ?
N2 N1 Co1 117.1(3) . . ?
C36 N2 N1 108.0(4) . . ?
C36 N2 C37 129.6(5) . . ?
N1 N2 C37 122.3(4) . . ?
C36 N3 C35 102.3(5) . . ?
O1 C1 O2 120.0(4) . . ?
O1 C1 C2 121.1(4) . . ?
O2 C1 C2 118.9(4) . . ?
C7 C2 C3 116.6(4) . . ?
C7 C2 C1 118.4(4) . . ?
C3 C2 C1 125.0(4) . . ?
C4 C3 C2 122.0(4) . . ?
C4 C3 Cl1 115.9(4) . . ?
C2 C3 Cl1 122.1(3) . . ?
C3 C4 C5 121.0(4) . . ?
C3 C4 H4 119.4 . . ?
C5 C4 H4 119.6 . . ?
C4 C5 C6 117.6(4) . . ?
C4 C5 C15 121.1(4) . . ?
C6 C5 C15 121.2(4) . . ?
C7 C6 C5 120.6(5) . . ?
C7 C6 H6 119.3 . . ?
C5 C6 H6 120.1 . . ?
C2 C7 C6 122.2(5) . . ?
C2 C7 H7 118.5 . . ?
C6 C7 H7 119.3 . . ?
C16 C15 C19 106.9(4) . . ?
C16 C15 C5 127.3(5) . . ?
C19 C15 C5 125.8(5) . . ?
C16 C15 Fe1 69.1(3) . . ?
C19 C15 Fe1 68.9(3) . . ?
C5 C15 Fe1 127.2(3) . . ?
C17 C16 C15 108.7(5) . . ?
C17 C16 Fe1 69.7(3) . . ?
C15 C16 Fe1 70.0(3) . . ?
C17 C16 H16 126.0 . . ?
C15 C16 H16 125.3 . . ?
Fe1 C16 H16 126.2 . . ?
C18 C17 C16 108.1(5) . . ?
C18 C17 Fe1 69.5(3) . . ?
C16 C17 Fe1 69.8(3) . . ?
C18 C17 H17 126.4 . . ?
C16 C17 H17 125.5 . . ?
Fe1 C17 H17 125.9 . . ?
C17 C18 C19 108.6(5) . . ?
C17 C18 Fe1 69.9(3) . . ?
C19 C18 Fe1 69.8(3) . . ?
C17 C18 H18 124.9 . . ?
C19 C18 H18 126.5 . . ?
Fe1 C18 H18 125.4 . . ?
C18 C19 C15 107.7(5) . . ?
C18 C19 Fe1 69.4(3) . . ?
C15 C19 Fe1 69.9(3) . . ?
C18 C19 H19 125.9 . . ?
C15 C19 H19 126.5 . . ?
Fe1 C19 H19 126.3 . . ?
C21 C20 C24 109.5(8) . . ?
C21 C20 Fe1 69.4(4) . . ?
C24 C20 Fe1 70.7(4) . . ?
C21 C20 H20A 125.3 . . ?
C24 C20 H20A 125.3 . . ?
Fe1 C20 H20A 125.3 . . ?
C20 C21 C22 108.2(7) . . ?
C20 C21 Fe1 70.6(4) . . ?
C22 C21 Fe1 69.4(4) . . ?
C20 C21 H21 125.3 . . ?
C22 C21 H21 126.5 . . ?
Fe1 C21 H21 125.2 . . ?
C21 C22 C23 106.9(7) . . ?
C21 C22 Fe1 70.2(4) . . ?
C23 C22 Fe1 69.7(4) . . ?
C21 C22 H22A 126.5 . . ?
C23 C22 H22A 126.5 . . ?
Fe1 C22 H22A 126.5 . . ?
C24 C23 C22 107.9(7) . . ?
C24 C23 Fe1 71.0(4) . . ?
C22 C23 Fe1 68.7(4) . . ?
C24 C23 H23A 126.0 . . ?
C22 C23 H23A 126.0 . . ?
Fe1 C23 H23A 126.0 . . ?
C23 C24 C20 107.5(7) . . ?
C23 C24 Fe1 69.0(4) . . ?
C20 C24 Fe1 69.6(4) . . ?
C23 C24 H24 126.3 . . ?
C20 C24 H24 126.2 . . ?
Fe1 C24 H24 125.6 . . ?
N1 C35 N3 115.1(5) . . ?
N1 C35 H35 122.2 . . ?
N3 C35 H35 122.7 . . ?
N3 C36 N2 111.6(5) . . ?
N3 C36 H36 123.9 . . ?
N2 C36 H36 124.5 . . ?
N2 C37 C38 112.6(4) . . ?
N2 C37 H37A 109.5 . . ?
C38 C37 H37A 109.1 . . ?
N2 C37 H37B 108.7 . . ?
C38 C37 H37B 109.0 . . ?
H37A C37 H37B 107.8 . . ?
O5 C38 C42 110.4(3) . . ?
O5 C38 C37 110.0(4) . . ?
C42 C38 C37 110.6(4) . . ?
O5 C38 C39 109.4(3) . . ?
C42 C38 C39 108.3(3) . . ?
C37 C38 C39 108.0(4) . . ?
C47 C42 C43 115.5(4) . . ?
C47 C42 C38 124.1(4) . . ?
C43 C42 C38 120.4(4) . . ?
C44 C43 C42 122.2(4) . . ?
C44 C43 H43 119.1 . . ?
C42 C43 H43 118.8 . . ?
C45 C44 C43 118.6(5) . . ?
C45 C44 H44 120.9 . . ?
C43 C44 H44 120.6 . . ?
C46 C45 F1 118.2(5) . . ?
C46 C45 C44 122.7(5) . . ?
F1 C45 C44 119.0(5) . . ?
C45 C46 C47 116.3(5) . . ?
C45 C46 H46 122.1 . . ?
C47 C46 H46 121.7 . . ?
F2 C47 C46 116.6(4) . . ?
F2 C47 C42 118.7(4) . . ?
C46 C47 C42 124.8(5) . . ?

loop_
_geom_bond_atom_site_label_1
_geom_bond_atom_site_label_2
_geom_bond_distance
_geom_bond_site_symmetry_2
_geom_bond_publ_flag
N4 C41 1.345(6) . ?
N4 N5 1.371(6) . ?
N4 Co1 2.132(4) 2_665 ?
C41 N6 1.362(7) . ?
C41 H51 0.9485 . ?
N6 C40 1.322(7) . ?
C40 N5 1.343(6) . ?
C40 H40 0.9292 . ?
N5 C39 1.473(6) . ?
C39 C38 1.569(6) . ?
C39 H39A 0.9693 . ?
C39 H39B 0.9720 . ?
Co1 O5 1.998(3) . ?
Co1 O5 2.105(3) 2_665 ?
Co1 N4 2.132(4) 2_665 ?
Co1 N1 2.139(4) . ?
Co1 O1 2.178(3) . ?
Co1 O2 2.197(3) . ?
Fe1 C22 2.026(7) . ?
Fe1 C21 2.037(6) . ?
Fe1 C23 2.040(6) . ?
Fe1 C18 2.042(5) . ?
Fe1 C19 2.047(5) . ?
Fe1 C17 2.048(5) . ?
Fe1 C20 2.052(6) . ?
Fe1 C16 2.049(5) . ?
Fe1 C15 2.060(5) . ?
Fe1 C24 2.066(7) . ?
Cl1 C3 1.753(5) . ?
F1 C45 1.377(6) . ?
F2 C47 1.375(6) . ?
O1 C1 1.261(6) . ?
O2 C1 1.274(5) . ?
O5 C38 1.397(5) . ?
O5 Co1 2.105(3) 2_665 ?
N1 C35 1.328(6) . ?
N1 N2 1.371(5) . ?
N2 C36 1.341(6) . ?
N2 C37 1.464(6) . ?
N3 C36 1.328(8) . ?
N3 C35 1.345(7) . ?
C1 C2 1.509(6) . ?
C2 C7 1.398(7) . ?
C2 C3 1.403(6) . ?
C3 C4 1.389(6) . ?
C4 C5 1.397(7) . ?
C4 H4 0.9288 . ?
C5 C6 1.415(7) . ?
C5 C15 1.476(6) . ?
C6 C7 1.387(7) . ?
C6 H6 0.9234 . ?
C7 H7 0.9273 . ?
C15 C16 1.437(7) . ?
C15 C19 1.445(7) . ?
C16 C17 1.417(7) . ?
C16 H16 0.9791 . ?
C17 C18 1.418(8) . ?
C17 H17 0.9788 . ?
C18 C19 1.428(7) . ?
C18 H18 0.9799 . ?
C19 H19 0.9798 . ?
C20 C21 1.397(10) . ?
C20 C24 1.400(11) . ?
C20 H20A 0.9800 . ?
C21 C22 1.404(10) . ?
C21 H21 0.9791 . ?
C22 C23 1.444(11) . ?
C22 H22A 0.9800 . ?
C23 C24 1.404(12) . ?
C23 H23A 0.9800 . ?
C24 H24 0.9791 . ?
C35 H35 0.9295 . ?
C36 H36 0.9291 . ?
C37 C38 1.556(6) . ?
C37 H37A 0.9688 . ?
C37 H37B 0.9689 . ?
C38 C42 1.545(6) . ?
C42 C47 1.389(7) . ?
C42 C43 1.394(6) . ?
C43 C44 1.386(7) . ?
C43 H43 0.9262 . ?
C44 C45 1.375(8) . ?
C44 H44 0.9278 . ?
C45 C46 1.373(8) . ?
C46 C47 1.385(7) . ?
C46 H46 0.9280 . ?

loop_
_geom_hbond_atom_site_label_D
_geom_hbond_atom_site_label_H
_geom_hbond_atom_site_label_A
_geom_hbond_distance_DH
_geom_hbond_distance_HA
_geom_hbond_distance_DA
_geom_hbond_angle_DHA
_geom_hbond_site_symmetry_A
C46 H46 F1 0.93 2.59 3.434(6) 151.5 2_654
C41 H51 N3 0.95 2.63 3.562(7) 167.6 1_565
C39 H39B O2 0.97 2.43 3.175(6) 133.2 2_665
C39 H39A F2 0.97 2.37 2.952(6) 118.1 .
C37 H37B O1 0.97 2.40 3.152(6) 133.7 .
C37 H37A F2 0.97 2.48 3.086(6) 120.3 .
C37 H37A Cl1 0.97 2.99 3.828(5) 146.0 2_765
C4 H4 F2 0.93 2.62 3.486(6) 154.7 2_765

loop_
_geom_torsion_atom_site_label_1
_geom_torsion_atom_site_label_2
_geom_torsion_atom_site_label_3
_geom_torsion_atom_site_label_4
_geom_torsion
_geom_torsion_site_symmetry_1
_geom_torsion_site_symmetry_2
_geom_torsion_site_symmetry_3
_geom_torsion_site_symmetry_4
_geom_torsion_publ_flag
N5 N4 C41 N6 0.5(6) . . . . ?
Co1 N4 C41 N6 156.7(4) 2_665 . . . ?
N4 C41 N6 C40 -0.2(6) . . . . ?
C41 N6 C40 N5 -0.2(6) . . . . ?
N6 C40 N5 N4 0.5(6) . . . . ?
N6 C40 N5 C39 176.3(4) . . . . ?
C41 N4 N5 C40 -0.6(5) . . . . ?
Co1 N4 N5 C40 -161.9(3) 2_665 . . . ?
C41 N4 N5 C39 -176.8(4) . . . . ?
Co1 N4 N5 C39 21.9(5) 2_665 . . . ?
C40 N5 C39 C38 111.8(5) . . . . ?
N4 N5 C39 C38 -73.0(5) . . . . ?
C35 N1 N2 C36 0.2(5) . . . . ?
Co1 N1 N2 C36 -176.9(3) . . . . ?
C35 N1 N2 C37 179.7(4) . . . . ?
Co1 N1 N2 C37 2.5(5) . . . . ?
Co1 O1 C1 O2 5.1(4) . . . . ?
Co1 O1 C1 C2 -175.1(4) . . . . ?
Co1 O2 C1 O1 -5.0(4) . . . . ?
Co1 O2 C1 C2 175.2(4) . . . . ?
O1 C1 C2 C7 -168.4(5) . . . . ?
O2 C1 C2 C7 11.4(7) . . . . ?
O1 C1 C2 C3 11.6(7) . . . . ?
O2 C1 C2 C3 -168.6(4) . . . . ?
C7 C2 C3 C4 2.8(7) . . . . ?
C1 C2 C3 C4 -177.2(4) . . . . ?
C7 C2 C3 Cl1 -176.2(4) . . . . ?
C1 C2 C3 Cl1 3.8(7) . . . . ?
C2 C3 C4 C5 -2.0(7) . . . . ?
Cl1 C3 C4 C5 177.1(4) . . . . ?
C3 C4 C5 C6 0.4(7) . . . . ?
C3 C4 C5 C15 177.4(4) . . . . ?
C4 C5 C6 C7 0.1(8) . . . . ?
C15 C5 C6 C7 -176.8(5) . . . . ?
C3 C2 C7 C6 -2.2(8) . . . . ?
C1 C2 C7 C6 177.8(5) . . . . ?
C5 C6 C7 C2 0.8(9) . . . . ?
C4 C5 C15 C16 11.5(8) . . . . ?
C6 C5 C15 C16 -171.6(5) . . . . ?
C4 C5 C15 C19 -168.0(5) . . . . ?
C6 C5 C15 C19 8.8(8) . . . . ?
C4 C5 C15 Fe1 102.5(5) . . . . ?
C6 C5 C15 Fe1 -80.7(6) . . . . ?
C19 C15 C16 C17 0.3(6) . . . . ?
C5 C15 C16 C17 -179.3(5) . . . . ?
Fe1 C15 C16 C17 59.1(4) . . . . ?
C19 C15 C16 Fe1 -58.8(3) . . . . ?
C5 C15 C16 Fe1 121.6(5) . . . . ?
C15 C16 C17 C18 -0.1(6) . . . . ?
Fe1 C16 C17 C18 59.1(4) . . . . ?
C15 C16 C17 Fe1 -59.3(4) . . . . ?
C16 C17 C18 C19 -0.1(6) . . . . ?
Fe1 C17 C18 C19 59.2(4) . . . . ?
C16 C17 C18 Fe1 -59.3(4) . . . . ?
C17 C18 C19 C15 0.3(6) . . . . ?
Fe1 C18 C19 C15 59.7(4) . . . . ?
C17 C18 C19 Fe1 -59.3(4) . . . . ?
C16 C15 C19 C18 -0.4(6) . . . . ?
C5 C15 C19 C18 179.3(5) . . . . ?
Fe1 C15 C19 C18 -59.3(4) . . . . ?
C16 C15 C19 Fe1 58.9(3) . . . . ?
C5 C15 C19 Fe1 -121.4(5) . . . . ?
C24 C20 C21 C22 0.1(8) . . . . ?
Fe1 C20 C21 C22 -59.4(5) . . . . ?
C24 C20 C21 Fe1 59.5(5) . . . . ?
C20 C21 C22 C23 -0.2(8) . . . . ?
Fe1 C21 C22 C23 -60.4(5) . . . . ?
C20 C21 C22 Fe1 60.2(5) . . . . ?
C21 C22 C23 C24 0.2(8) . . . . ?
Fe1 C22 C23 C24 -60.5(5) . . . . ?
C21 C22 C23 Fe1 60.7(5) . . . . ?
C22 C23 C24 C20 -0.2(8) . . . . ?
Fe1 C23 C24 C20 -59.2(5) . . . . ?
C22 C23 C24 Fe1 59.0(5) . . . . ?
C21 C20 C24 C23 0.1(8) . . . . ?
Fe1 C20 C24 C23 58.8(5) . . . . ?
C21 C20 C24 Fe1 -58.7(5) . . . . ?
N2 N1 C35 N3 -0.1(6) . . . . ?
Co1 N1 C35 N3 176.1(4) . . . . ?
C36 N3 C35 N1 -0.2(7) . . . . ?
C35 N3 C36 N2 0.3(7) . . . . ?
N1 N2 C36 N3 -0.4(7) . . . . ?
C37 N2 C36 N3 -179.7(5) . . . . ?
C36 N2 C37 C38 119.7(6) . . . . ?
N1 N2 C37 C38 -59.6(6) . . . . ?
Co1 O5 C38 C42 106.5(4) . . . . ?
Co1 O5 C38 C42 -100.4(4) 2_665 . . . ?
Co1 O5 C38 C37 -15.9(5) . . . . ?
Co1 O5 C38 C37 137.2(3) 2_665 . . . ?
Co1 O5 C38 C39 -134.4(3) . . . . ?
Co1 O5 C38 C39 18.7(5) 2_665 . . . ?
N2 C37 C38 O5 65.5(5) . . . . ?
N2 C37 C38 C42 -56.8(5) . . . . ?
N2 C37 C38 C39 -175.1(4) . . . . ?
N5 C39 C38 O5 46.8(5) . . . . ?
N5 C39 C38 C42 167.2(4) . . . . ?
N5 C39 C38 C37 -72.9(5) . . . . ?
O5 C38 C42 C47 175.7(5) . . . . ?
C37 C38 C42 C47 -62.2(6) . . . . ?
C39 C38 C42 C47 55.9(6) . . . . ?
O5 C38 C42 C43 -4.3(6) . . . . ?
C37 C38 C42 C43 117.7(5) . . . . ?
C39 C38 C42 C43 -124.1(5) . . . . ?
C47 C42 C43 C44 -0.5(8) . . . . ?
C38 C42 C43 C44 179.5(5) . . . . ?
C42 C43 C44 C45 0.1(8) . . . . ?
C43 C44 C45 C46 0.9(9) . . . . ?
C43 C44 C45 F1 -178.5(5) . . . . ?
F1 C45 C46 C47 178.0(5) . . . . ?
C44 C45 C46 C47 -1.4(9) . . . . ?
C45 C46 C47 F2 -179.9(5) . . . . ?
C45 C46 C47 C42 0.9(9) . . . . ?
C43 C42 C47 F2 -179.2(5) . . . . ?
C38 C42 C47 F2 0.7(8) . . . . ?
C43 C42 C47 C46 0.0(8) . . . . ?
C38 C42 C47 C46 180.0(5) . . . . ?
